data_2218551
loop_
_publ_author_name
'Najafpour, M. Mahdi'
'Ho\/ly\'nska, Ma\/lgorzata'
'Lis, Tadeusz'

_publ_section_title
;
 4,4'-Bipyridine--butane-1,2,3,4-tetracarboxylic acid (1/1)
;
_journal_coeditor_code TK2261
_journal_issue 6
_journal_name_full 'Acta Crystallographica Section E'
_journal_page_first o985
_journal_paper_doi 10.1107/S1600536808011732
_journal_volume 64
_journal_year 2008
_chemical_formula_moiety 'C10 H8 N2, C8 H10 O8'
_chemical_formula_sum 'C18 H18 N2 O84'
_chemical_formula_weight 390.34
_chemical_name_systematic
;
4,4'-Bipyridine--butane-1,2,3,4-tetracarboxylic acid (1/1)
;
_space_group_IT_number 2
_symmetry_cell_setting triclinic
_symmetry_space_group_name_Hall '-P 1'
_symmetry_space_group_name_H-M 'P -1'
_atom_sites_solution_hydrogens geom
_atom_sites_solution_primary direct
_atom_sites_solution_secondary difmap
_audit_creation_method SHELXL-97
_cell_angle_alpha 73.55(5)
_cell_angle_beta 81.34(5)
_cell_angle_gamma 73.85(5)
_cell_formula_units_Z 1
_cell_length_a 5.642(4)
_cell_length_b 6.966(4)
_cell_length_c 11.680(8)
_cell_measurement_reflns_used 3002
_cell_measurement_temperature 100(2)
_cell_measurement_theta_max 35
_cell_measurement_theta_min 2
_cell_volume 421.6(5)
_computing_cell_refinement 'CrysAlis RED (Oxford Diffraction, 2006)'
_computing_data_collection 'CrysAlis CCD (Oxford Diffraction, 2006)'
_computing_data_reduction 'CrysAlis RED (Oxford Diffraction, 2006)'
_computing_molecular_graphics 'SHELXTL (Sheldrick, 2008)'
_computing_publication_material 'SHELXL97 (Sheldrick, 2008)'
_computing_structure_refinement 'SHELXL97 (Sheldrick, 2008)'
_computing_structure_solution 'SHELXS97 (Sheldrick, 2008)'
_diffrn_ambient_temperature 100(2)
_diffrn_measured_fraction_theta_full 0.990
_diffrn_measured_fraction_theta_max 0.916
_diffrn_measurement_device_type 'Oxford Diffraction KM-4-CCD'
_diffrn_measurement_method \w
_diffrn_radiation_monochromator graphite
_diffrn_radiation_source 'fine-focus sealed tube'
_diffrn_radiation_type MoK\a
_diffrn_radiation_wavelength 0.71073
_diffrn_reflns_av_R_equivalents 0.030
_diffrn_reflns_av_sigmaI/netI 0.102
_diffrn_reflns_limit_h_max 7
_diffrn_reflns_limit_h_min -7
_diffrn_reflns_limit_k_max 9
_diffrn_reflns_limit_k_min -7
_diffrn_reflns_limit_l_max 15
_diffrn_reflns_limit_l_min -15
_diffrn_reflns_number 3650
_diffrn_reflns_theta_full 26.5
_diffrn_reflns_theta_max 28.43
_diffrn_reflns_theta_min 3.15
_exptl_absorpt_coefficient_mu 0.123
_exptl_absorpt_correction_type none
_exptl_crystal_colour colourless
_exptl_crystal_density_diffrn 1.537
_exptl_crystal_density_method 'not measured'
_exptl_crystal_description plate
_exptl_crystal_F_000 204
_exptl_crystal_size_max 0.40
_exptl_crystal_size_mid 0.18
_exptl_crystal_size_min 0.04
_refine_diff_density_max 0.30
_refine_diff_density_min -0.19
_refine_ls_extinction_method none
_refine_ls_goodness_of_fit_ref 1.01
_refine_ls_hydrogen_treatment constr
_refine_ls_matrix_type full
_refine_ls_number_parameters 135
_refine_ls_number_reflns 1946
_refine_ls_number_restraints 2
_refine_ls_restrained_S_all 1.01
_refine_ls_R_factor_all 0.104
_refine_ls_R_factor_gt 0.045
_refine_ls_shift/su_max_lt 0.001
_refine_ls_shift/su_mean 0.000
_refine_ls_structure_factor_coef Fsqd
_refine_ls_weighting_details 'calc w=1/[\s^2^(Fo^2^)+(0.027P)^2^] where P=(Fo^2^+2Fc^2^)/3'
_refine_ls_weighting_scheme calc
_refine_ls_wR_factor_gt 0.074
_refine_ls_wR_factor_ref 0.083
_reflns_number_gt 1034
_reflns_number_total 1946
_reflns_threshold_expression I>2\s(I)
_cod_data_source_file tk2261.cif
_cod_data_source_block I
_cod_database_code 2218551
_cod_database_fobs_code 2218551

loop_
_symmetry_equiv_pos_as_xyz
'x, y, z'
'-x, -y, -z'

loop_
_atom_site_type_symbol
_atom_site_label
_atom_site_fract_x
_atom_site_fract_y
_atom_site_fract_z
_atom_site_U_iso_or_equiv
_atom_site_adp_type
_atom_site_calc_flag
_atom_site_refinement_flags
_atom_site_occupancy
_atom_site_disorder_assembly
_atom_site_disorder_group
O O11 0.4836(2) 0.4390(2) 0.68732(11) 0.0338(4) Uani d . 1 A 1
H H1A 0.6275 0.3764 0.6676 0.051 Uiso calc PR 0.59(3) B 1
N N1 0.9093(3) 0.2488(2) 0.61058(14) 0.0231(4) Uani d . 1 C 1
H H1B 0.7625 0.3105 0.6381 0.035 Uiso calc PR 0.41(3) B 1
C C2 1.0784(3) 0.1253(3) 0.68554(17) 0.0265(5) Uani d . 1 C 1
H H2 1.0378 0.1051 0.7693 0.032 Uiso calc R 1 C 1
C C3 1.3105(3) 0.0261(3) 0.64525(16) 0.0272(5) Uani d . 1 C 1
H H3 1.4260 -0.0608 0.7012 0.033 Uiso calc R 1 C 1
C C4 1.3754(3) 0.0531(3) 0.52342(16) 0.0208(4) Uani d . 1 . 1
C C5 1.1967(3) 0.1826(3) 0.44570(16) 0.0232(5) Uani d . 1 C 1
H H5 1.2318 0.2059 0.3615 0.028 Uiso calc R 1 C 1
C C6 0.9677(3) 0.2764(3) 0.49322(16) 0.0237(5) Uani d . 1 C 1
H H6 0.8475 0.3640 0.4398 0.028 Uiso calc R 1 C 1
C C11 0.1384(3) 0.4629(3) 0.97960(16) 0.0276(5) Uani d D 1 . 2
H H11 0.2287 0.5506 1.0016 0.033 Uiso calc R 1 . 2
C C21A 0.1846(4) 0.4914(3) 0.84558(17) 0.0250(7) Uani d PD 0.940(6) A 2
H H21A 0.1416 0.6412 0.8062 0.030 Uiso calc PR 0.940(6) A 2
H H21B 0.0719 0.4285 0.8193 0.030 Uiso calc PR 0.940(6) A 2
C C31 0.4490(4) 0.3983(3) 0.80273(18) 0.0271(5) Uani d D 1 A 2
O O21 0.6106(2) 0.29297(19) 0.87162(11) 0.0272(3) Uani d . 1 A 2
C C12 0.2377(3) 0.2422(3) 1.05080(18) 0.0262(5) Uani d . 1 D 2
O O12 0.1933(2) 0.1051(2) 1.00261(12) 0.0316(4) Uani d . 1 D 2
H H12 0.2479 -0.0148 1.0450 0.047 Uiso calc R 1 D 2
O O22 0.3354(2) 0.1971(2) 1.14272(12) 0.0387(4) Uani d . 1 D 2
C C21B 0.290(6) 0.552(3) 0.875(2) 0.014(9) Uiso d PD 0.060(6) A 3
H H21C 0.4014 0.6144 0.9028 0.017 Uiso calc PR 0.060(6) A 3
H H21D 0.1785 0.6655 0.8207 0.017 Uiso calc PR 0.060(6) A 3

loop_
_atom_site_aniso_label
_atom_site_aniso_U_11
_atom_site_aniso_U_22
_atom_site_aniso_U_33
_atom_site_aniso_U_12
_atom_site_aniso_U_13
_atom_site_aniso_U_23
O11 0.0236(8) 0.0379(10) 0.0249(9) 0.0087(7) 0.0034(6) -0.0030(7)
N1 0.0167(9) 0.0238(10) 0.0249(10) 0.0016(7) 0.0005(7) -0.0074(8)
C2 0.0243(11) 0.0321(12) 0.0190(11) -0.0009(10) 0.0012(9) -0.0073(9)
C3 0.0207(11) 0.0308(12) 0.0233(12) 0.0025(9) -0.0028(9) -0.0042(10)
C4 0.0178(10) 0.0214(11) 0.0220(11) -0.0027(8) 0.0003(9) -0.0066(9)
C5 0.0242(11) 0.0228(11) 0.0191(11) -0.0023(9) 0.0016(9) -0.0051(9)
C6 0.0226(11) 0.0224(11) 0.0202(11) 0.0001(9) -0.0043(9) -0.0006(9)
C11 0.0227(11) 0.0240(12) 0.0251(11) 0.0066(9) 0.0032(9) -0.0036(9)
C21A 0.0237(13) 0.0196(13) 0.0236(13) 0.0035(10) -0.0008(10) -0.0021(10)
C31 0.0285(12) 0.0209(12) 0.0264(12) -0.0009(10) 0.0038(10) -0.0056(10)
O21 0.0232(7) 0.0243(8) 0.0267(8) 0.0026(6) -0.0017(7) -0.0035(7)
C12 0.0179(11) 0.0265(12) 0.0268(12) 0.0039(9) 0.0072(9) -0.0088(10)
O12 0.0290(8) 0.0227(8) 0.0353(9) 0.0008(7) -0.0042(7) -0.0015(7)
O22 0.0421(9) 0.0361(9) 0.0264(8) 0.0121(7) -0.0098(7) -0.0076(7)

loop_
_atom_type_symbol
_atom_type_description
_atom_type_scat_dispersion_real
_atom_type_scat_dispersion_imag
_atom_type_scat_source
C C 0.0033 0.0016 'International Tables Vol C Tables 4.2.6.8 and 6.1.1.4'
H H 0.0000 0.0000 'International Tables Vol C Tables 4.2.6.8 and 6.1.1.4'
N N 0.0061 0.0033 'International Tables Vol C Tables 4.2.6.8 and 6.1.1.4'
O O 0.0106 0.0060 'International Tables Vol C Tables 4.2.6.8 and 6.1.1.4'

loop_
_geom_angle_atom_site_label_1
_geom_angle_atom_site_label_2
_geom_angle_atom_site_label_3
_geom_angle_site_symmetry_1
_geom_angle_site_symmetry_3
_geom_angle
_geom_angle_publ_flag
C6 N1 C2 . . 118.6(2) yes
C21A C11 C12 . . 113.4(2) yes
C21A C11 C11 . 2_567 113.0(2) yes
O21 C31 O11 . . 124.2(2) yes
O22 C12 O12 . . 124.0(2) yes
C31 O11 H1A . . 109.5 no
C6 N1 H1B . . 120.7 no
C2 N1 H1B . . 120.7 no
N1 C2 C3 . . 122.18(18) no
N1 C2 H2 . . 118.9 no
C3 C2 H2 . . 118.9 no
C2 C3 C4 . . 120.20(18) no
C2 C3 H3 . . 119.9 no
C4 C3 H3 . . 119.9 no
C3 C4 C5 . . 117.12(17) no
C3 C4 C4 . 2_856 121.7(2) no
C5 C4 C4 . 2_856 121.2(2) no
C6 C5 C4 . . 119.19(17) no
C6 C5 H5 . . 120.4 no
C4 C5 H5 . . 120.4 no
N1 C6 C5 . . 122.73(17) no
N1 C6 H6 . . 118.6 no
C5 C6 H6 . . 118.6 no
C12 C11 C11 . 2_567 109.00(19) no
C21A C11 H11 . . 107.0 no
C12 C11 H11 . . 107.0 no
C11 C11 H11 2_567 . 107.0 no
C11 C21A C31 . . 114.83(18) no
C11 C21A H21A . . 108.6 no
C31 C21A H21A . . 108.6 no
C11 C21A H21B . . 108.6 no
C31 C21A H21B . . 108.6 no
H21A C21A H21B . . 107.5 no
O21 C31 C21A . . 123.24(18) no
O11 C31 C21A . . 112.54(18) no
O22 C12 C11 . . 123.9(2) no
O12 C12 C11 . . 112.07(18) no
C12 O12 H12 . . 109.5 no

loop_
_geom_bond_atom_site_label_1
_geom_bond_atom_site_label_2
_geom_bond_site_symmetry_2
_geom_bond_distance
_geom_bond_publ_flag
N1 C6 . 1.332(2) yes
N1 C2 . 1.336(2) yes
C31 O11 . 1.293(3) yes
C31 O21 . 1.237(2) yes
C12 O12 . 1.331(2) yes
C12 O22 . 1.202(2) yes
O11 C31 . 1.293(2) no
O11 H1A . 0.84 no
N1 H1B . 0.88 no
C2 C3 . 1.382(3) no
C2 H2 . 0.95 no
C3 C4 . 1.387(3) no
C3 H3 . 0.95 no
C4 C5 . 1.400(3) no
C4 C4 2_856 1.497(4) no
C5 C6 . 1.387(3) no
C5 H5 . 0.95 no
C6 H6 . 0.95 no
C11 C21A . 1.512(3) no
C11 C12 . 1.519(3) no
C11 C11 2_567 1.549(4) no
C11 H11 . 1.00 no
C21A C31 . 1.523(3) no
C21A H21A . 0.99 no
C21A H21B . 0.99 no
O12 H12 . 0.84 no

loop_
_geom_hbond_atom_site_label_D
_geom_hbond_atom_site_label_H
_geom_hbond_atom_site_label_A
_geom_hbond_site_symmetry_A
_geom_hbond_distance_DH
_geom_hbond_distance_HA
_geom_hbond_distance_DA
_geom_hbond_angle_DHA
_geom_hbond_publ_flag
O11 H1A N1 . 0.84 1.73 2.565(3) 173 yes
N1 H1B O11 . 0.88 1.69 2.565(3) 177 yes
O12 H12 O21 2_657 0.84 1.91 2.747(3) 174.7 yes

loop_
_geom_torsion_atom_site_label_1
_geom_torsion_atom_site_label_2
_geom_torsion_atom_site_label_3
_geom_torsion_atom_site_label_4
_geom_torsion_site_symmetry_1
_geom_torsion_site_symmetry_3
_geom_torsion_site_symmetry_4
_geom_torsion
_geom_torsion_publ_flag
C6 N1 C2 C3 . . . 0.0(3) no
N1 C2 C3 C4 . . . 0.1(3) no
C2 C3 C4 C5 . . . -0.2(3) no
C2 C3 C4 C4 . . 2_856 -179.6(2) no
C3 C4 C5 C6 . . . 0.1(3) no
C4 C4 C5 C6 2_856 . . 179.53(19) no
C2 N1 C6 C5 . . . -0.1(3) no
C4 C5 C6 N1 . . . 0.0(3) no
C12 C11 C21A C31 . . . -48.6(3) yes
C11 C11 C21A C31 2_567 . . -173.3(2) no
C11 C21A C31 O21 . . . 5.5(3) no
C11 C21A C31 O11 . . . -175.45(18) no
C21A C11 C12 O22 . . . 141.0(2) no
C11 C11 C12 O22 2_567 . . -92.2(3) no
C21A C11 C12 O12 . . . -42.0(2) no
C11 C11 C12 O12 2_567 . . 84.8(2) no
C5 C4 C4 C3 . 2_856 2_856 0.6(4) no
